data_7220110
loop_
_publ_author_name
'Liu, Yu-Qing'
'Ji, Wei'
'Zhou, Hai-Yan'
'Li, Yu'
'Jing, Su'
'Zhu, Dunru'
'Zhang, jian'

_publ_section_title
;
 Anthracene-based ferrocenylselenoethers: syntheses, crystal structures,
 Cu(I) complexes and sensoring property
;
_journal_name_full 'RSC Adv.'
_journal_paper_doi 10.1039/C5RA06591G
_journal_year 2015
_chemical_formula_sum 'C84 H68 Cu2 Fe2 I2 O4 Se4'
_chemical_formula_weight 1949.80
_chemical_name_systematic
; 
 ? 
;
_space_group_IT_number 2
_symmetry_space_group_name_Hall '-P 1'
_symmetry_space_group_name_H-M 'P -1'
_atom_sites_solution_hydrogens geom
_atom_sites_solution_primary direct
_atom_sites_solution_secondary difmap
_audit_creation_method SHELXL-97
_audit_update_record
;
2014-09-09 deposited with the CCDC.
2015-05-07 downloaded from the CCDC.
;
_cell_angle_alpha 85.587(2)
_cell_angle_beta 79.112(2)
_cell_angle_gamma 89.858(2)
_cell_formula_units_Z 1
_cell_length_a 8.5325(12)
_cell_length_b 14.3569(19)
_cell_length_c 15.512(2)
_cell_measurement_temperature 293(2)
_cell_volume 1860.3(4)
_computing_structure_refinement 'SHELXL-97 (Sheldrick, 1997)'
_computing_structure_solution 'SHELXS-97 (Sheldrick, 1990)'
_diffrn_ambient_temperature 293(2)
_diffrn_measured_fraction_theta_full 0.990
_diffrn_measured_fraction_theta_max 0.990
_diffrn_radiation_monochromator graphite
_diffrn_radiation_source 'fine-focus sealed tube'
_diffrn_radiation_type MoK\a
_diffrn_radiation_wavelength 0.71073
_diffrn_reflns_av_R_equivalents 0.0551
_diffrn_reflns_av_sigmaI/netI 0.0654
_diffrn_reflns_limit_h_max 10
_diffrn_reflns_limit_h_min -9
_diffrn_reflns_limit_k_max 17
_diffrn_reflns_limit_k_min -16
_diffrn_reflns_limit_l_max 18
_diffrn_reflns_limit_l_min -18
_diffrn_reflns_number 13294
_diffrn_reflns_theta_full 25.00
_diffrn_reflns_theta_max 25.00
_diffrn_reflns_theta_min 1.34
_exptl_absorpt_coefficient_mu 3.783
_exptl_absorpt_correction_T_max 0.6391
_exptl_absorpt_correction_T_min 0.6007
_exptl_crystal_density_diffrn 1.740
_exptl_crystal_density_method 'not measured'
_exptl_crystal_F_000 956
_exptl_crystal_size_max 0.15
_exptl_crystal_size_mid 0.14
_exptl_crystal_size_min 0.13
_refine_diff_density_max 0.758
_refine_diff_density_min -0.509
_refine_diff_density_rms 0.102
_refine_ls_extinction_method none
_refine_ls_goodness_of_fit_ref 0.979
_refine_ls_hydrogen_treatment mixed
_refine_ls_matrix_type full
_refine_ls_number_parameters 442
_refine_ls_number_reflns 6481
_refine_ls_number_restraints 271
_refine_ls_restrained_S_all 0.991
_refine_ls_R_factor_all 0.0593
_refine_ls_R_factor_gt 0.0399
_refine_ls_shift/su_max 0.037
_refine_ls_shift/su_mean 0.002
_refine_ls_structure_factor_coef Fsqd
_refine_ls_weighting_details 'calc w=1/[\s^2^(Fo^2^)+(0.0401P)^2^+0.0000P] where P=(Fo^2^+2Fc^2^)/3'
_refine_ls_weighting_scheme calc
_refine_ls_wR_factor_gt 0.0895
_refine_ls_wR_factor_ref 0.0958
_reflns_number_gt 4743
_reflns_number_total 6481
_reflns_threshold_expression >2sigma(I)
_cod_data_source_file c5ra06591g2.cif
_cod_data_source_block sjc2
_cod_database_code 7220110

loop_
_symmetry_equiv_pos_as_xyz
'x, y, z'
'-x, -y, -z'

loop_
_atom_site_label
_atom_site_type_symbol
_atom_site_fract_x
_atom_site_fract_y
_atom_site_fract_z
_atom_site_U_iso_or_equiv
_atom_site_adp_type
_atom_site_occupancy
_atom_site_symmetry_multiplicity
_atom_site_calc_flag
_atom_site_refinement_flags
I1 I 0.32057(4) -0.07269(2) 0.60523(2) 0.05858(12) Uani 1 1 d .
Se1 Se 0.19663(6) 0.04684(3) 0.38490(3) 0.05100(15) Uani 1 1 d U
Se2 Se 0.35602(6) 0.21410(3) 0.55165(3) 0.05099(15) Uani 1 1 d .
Cu1 Cu 0.38517(7) 0.06470(4) 0.48412(4) 0.05295(17) Uani 1 1 d U
Fe1 Fe 0.11596(8) 0.27507(4) 0.40129(4) 0.04738(18) Uani 1 1 d .
O1 O 0.3192(4) -0.1064(3) 0.1679(2) 0.0707(10) Uani 1 1 d .
O2 O 0.3878(4) 0.3002(2) 0.7357(2) 0.0608(9) Uani 1 1 d .
C1 C 0.1948(5) 0.1681(3) 0.3274(3) 0.0446(11) Uani 1 1 d U
C2 C 0.0635(6) 0.2114(3) 0.2969(3) 0.0516(12) Uani 1 1 d U
H2A H -0.0382 0.1810 0.2947 0.062 Uiso 1 1 d R
C3 C 0.1036(6) 0.3064(4) 0.2721(3) 0.0589(13) Uani 1 1 d U
H3A H 0.0348 0.3534 0.2495 0.071 Uiso 1 1 d R
C4 C 0.2608(6) 0.3217(4) 0.2856(3) 0.0624(14) Uani 1 1 d U
H4A H 0.3196 0.3813 0.2743 0.075 Uiso 1 1 d R
C5 C 0.3164(6) 0.2373(3) 0.3200(3) 0.0500(12) Uani 1 1 d U
H5A H 0.4213 0.2277 0.3361 0.060 Uiso 1 1 d R
C6 C 0.1646(6) 0.2666(3) 0.5245(3) 0.0506(12) Uani 1 1 d U
C7 C 0.0202(6) 0.2172(4) 0.5238(3) 0.0569(13) Uani 1 1 d U
H7A H -0.0004 0.1505 0.5405 0.068 Uiso 1 1 d R
C8 C -0.0881(6) 0.2817(4) 0.4943(3) 0.0642(14) Uani 1 1 d U
H8A H -0.1963 0.2669 0.4863 0.077 Uiso 1 1 d R
C9 C -0.0129(7) 0.3703(4) 0.4770(4) 0.0700(15) Uani 1 1 d U
H9A H -0.0597 0.4276 0.4549 0.084 Uiso 1 1 d R
C10 C 0.1440(7) 0.3618(3) 0.4953(3) 0.0622(14) Uani 1 1 d U
H10A H 0.2235 0.4122 0.4889 0.075 Uiso 1 1 d R
C11 C 0.3252(6) -0.0208(4) 0.2895(4) 0.0663(15) Uani 1 1 d U
H11A H 0.4081 0.0203 0.2555 0.080 Uiso 1 1 calc R
H11B H 0.3759 -0.0740 0.3149 0.080 Uiso 1 1 calc R
C12 C 0.2196(7) -0.0536(4) 0.2308(4) 0.0715(16) Uani 1 1 d U
H12A H 0.1330 -0.0924 0.2646 0.086 Uiso 1 1 calc R
H12B H 0.1746 -0.0008 0.2014 0.086 Uiso 1 1 calc R
C13 C 0.2358(6) -0.1633(4) 0.1232(4) 0.0637(14) Uani 1 1 d U
C14 C 0.2030(7) -0.1301(4) 0.0421(4) 0.0762(17) Uani 1 1 d U
C15 C 0.2543(9) -0.0409(5) 0.0012(5) 0.108(2) Uani 1 1 d U
H15A H 0.3087 -0.0010 0.0301 0.129 Uiso 1 1 calc R
C16 C 0.2243(12) -0.0128(7) -0.0810(6) 0.145(3) Uani 1 1 d U
H16A H 0.2605 0.0451 -0.1083 0.174 Uiso 1 1 calc R
C17 C 0.1383(12) -0.0727(8) -0.1233(5) 0.140(3) Uani 1 1 d U
H17A H 0.1146 -0.0522 -0.1777 0.168 Uiso 1 1 calc R
C18 C 0.0896(10) -0.1580(7) -0.0881(5) 0.118(3) Uani 1 1 d U
H18A H 0.0354 -0.1960 -0.1189 0.142 Uiso 1 1 calc R
C19 C 0.1197(8) -0.1913(5) -0.0041(4) 0.0853(18) Uani 1 1 d U
C20 C 0.0727(8) -0.2796(5) 0.0356(5) 0.088(2) Uani 1 1 d U
H20A H 0.0147 -0.3180 0.0072 0.106 Uiso 1 1 calc R
C21 C 0.1081(7) -0.3123(4) 0.1149(4) 0.0738(16) Uani 1 1 d U
C22 C 0.0616(8) -0.4047(5) 0.1547(5) 0.096(2) Uani 1 1 d U
H22A H 0.0076 -0.4451 0.1260 0.115 Uiso 1 1 calc R
C23 C 0.0965(10) -0.4319(5) 0.2332(6) 0.114(3) Uani 1 1 d U
H23A H 0.0635 -0.4910 0.2589 0.137 Uiso 1 1 calc R
C24 C 0.1821(9) -0.3742(5) 0.2788(5) 0.101(2) Uani 1 1 d U
H24A H 0.2070 -0.3962 0.3325 0.121 Uiso 1 1 calc R
C25 C 0.2266(7) -0.2885(5) 0.2445(4) 0.0784(17) Uani 1 1 d U
H25A H 0.2817 -0.2506 0.2750 0.094 Uiso 1 1 calc R
C26 C 0.1913(6) -0.2533(4) 0.1618(4) 0.0625(14) Uani 1 1 d U
C27 C 0.2714(6) 0.1761(3) 0.6766(3) 0.0581(13) Uani 1 1 d U
H27A H 0.1738 0.1403 0.6808 0.070 Uiso 1 1 calc R
H27B H 0.3480 0.1356 0.6992 0.070 Uiso 1 1 calc R
C28 C 0.2376(6) 0.2558(4) 0.7331(3) 0.0593(13) Uani 1 1 d U
H28A H 0.1680 0.3000 0.7089 0.071 Uiso 1 1 calc R
H28B H 0.1850 0.2335 0.7920 0.071 Uiso 1 1 calc R
C29 C 0.3695(6) 0.3718(4) 0.7915(4) 0.0607(14) Uani 1 1 d U
C30 C 0.3578(6) 0.4608(4) 0.7565(5) 0.0783(17) Uani 1 1 d U
C31 C 0.3700(7) 0.4829(5) 0.6638(6) 0.109(3) Uani 1 1 d U
H31A H 0.3864 0.4349 0.6262 0.131 Uiso 1 1 calc R
C32 C 0.3582(9) 0.5718(7) 0.6294(8) 0.154(4) Uani 1 1 d U
H32A H 0.3693 0.5865 0.5691 0.185 Uiso 1 1 calc R
C33 C 0.3279(9) 0.6418(7) 0.6912(9) 0.142(4) Uani 1 1 d U
H33A H 0.3182 0.7029 0.6685 0.170 Uiso 1 1 calc R
C34 C 0.3116(10) 0.6269(8) 0.7816(9) 0.154(4) Uani 1 1 d U
H34A H 0.2902 0.6761 0.8176 0.185 Uiso 1 1 calc R
C35 C 0.3286(8) 0.5333(5) 0.8183(8) 0.109(3) Uani 1 1 d U
C36 C 0.3246(8) 0.5085(7) 0.9073(7) 0.121(3) Uani 1 1 d U
H36A H 0.3094 0.5552 0.9463 0.145 Uiso 1 1 calc R
C37 C 0.3415(8) 0.4203(6) 0.9393(5) 0.104(2) Uani 1 1 d U
C38 C 0.3363(11) 0.3961(8) 1.0336(6) 0.134(4) Uani 1 1 d U
H38A H 0.3164 0.4411 1.0743 0.160 Uiso 1 1 calc R
C39 C 0.3606(11) 0.3095(9) 1.0578(6) 0.147(4) Uani 1 1 d U
H39A H 0.3598 0.2951 1.1173 0.176 Uiso 1 1 calc R
C40 C 0.3881(9) 0.2352(7) 1.0029(5) 0.123(3) Uani 1 1 d U
H40A H 0.4040 0.1746 1.0251 0.148 Uiso 1 1 calc R
C41 C 0.3904(7) 0.2568(5) 0.9152(4) 0.0827(18) Uani 1 1 d U
H41A H 0.4085 0.2095 0.8768 0.099 Uiso 1 1 calc R
C42 C 0.3661(6) 0.3482(5) 0.8815(4) 0.0703(16) Uani 1 1 d U

loop_
_atom_site_aniso_label
_atom_site_aniso_U_11
_atom_site_aniso_U_22
_atom_site_aniso_U_33
_atom_site_aniso_U_23
_atom_site_aniso_U_13
_atom_site_aniso_U_12
I1 0.0568(2) 0.0472(2) 0.0653(2) 0.00374(16) 0.00167(17) -0.00482(16)
Se1 0.0582(3) 0.0419(3) 0.0550(3) -0.0131(2) -0.0124(2) -0.0035(2)
Se2 0.0628(3) 0.0458(3) 0.0468(3) -0.0134(2) -0.0125(2) 0.0026(2)
Cu1 0.0634(4) 0.0460(4) 0.0498(4) -0.0088(3) -0.0096(3) 0.0023(3)
Fe1 0.0550(4) 0.0407(4) 0.0481(4) -0.0063(3) -0.0128(3) -0.0020(3)
O1 0.068(2) 0.071(3) 0.075(3) -0.037(2) -0.007(2) -0.010(2)
O2 0.062(2) 0.072(2) 0.051(2) -0.0238(17) -0.0102(17) 0.0056(18)
C1 0.049(3) 0.047(3) 0.038(2) -0.007(2) -0.008(2) -0.002(2)
C2 0.058(3) 0.055(3) 0.044(3) -0.005(2) -0.015(2) -0.006(2)
C3 0.065(3) 0.059(3) 0.053(3) 0.007(2) -0.018(3) -0.004(3)
C4 0.066(3) 0.062(3) 0.058(3) 0.006(3) -0.012(3) -0.016(3)
C5 0.053(3) 0.051(3) 0.048(3) -0.006(2) -0.013(2) -0.003(2)
C6 0.064(3) 0.047(3) 0.043(3) -0.010(2) -0.012(2) 0.006(2)
C7 0.063(3) 0.060(3) 0.045(3) -0.014(2) 0.001(2) 0.003(3)
C8 0.057(3) 0.078(4) 0.059(3) -0.016(3) -0.009(3) 0.010(3)
C9 0.086(4) 0.057(3) 0.073(4) -0.022(3) -0.022(3) 0.027(3)
C10 0.082(4) 0.046(3) 0.066(3) -0.017(3) -0.028(3) 0.004(3)
C11 0.058(3) 0.065(4) 0.084(4) -0.040(3) -0.020(3) 0.009(3)
C12 0.071(4) 0.071(4) 0.076(4) -0.033(3) -0.012(3) 0.004(3)
C13 0.065(3) 0.062(4) 0.069(4) -0.034(3) -0.012(3) -0.006(3)
C14 0.088(4) 0.081(4) 0.060(4) -0.025(3) -0.008(3) -0.004(3)
C15 0.146(6) 0.097(5) 0.078(5) -0.014(4) -0.011(5) -0.017(5)
C16 0.202(9) 0.135(7) 0.090(6) 0.006(5) -0.013(6) -0.023(7)
C17 0.190(9) 0.164(8) 0.069(5) -0.008(5) -0.029(5) 0.015(7)
C18 0.128(6) 0.153(8) 0.082(5) -0.045(5) -0.028(5) 0.012(6)
C19 0.089(4) 0.109(5) 0.064(4) -0.041(4) -0.018(3) 0.008(4)
C20 0.081(4) 0.095(5) 0.093(5) -0.057(4) -0.011(4) -0.008(4)
C21 0.063(3) 0.066(4) 0.093(4) -0.042(3) -0.001(3) -0.003(3)
C22 0.079(4) 0.071(5) 0.131(6) -0.043(4) 0.014(4) -0.011(4)
C23 0.108(6) 0.056(4) 0.161(7) -0.012(5) 0.019(6) 0.015(4)
C24 0.095(5) 0.081(5) 0.117(6) -0.001(4) -0.002(4) 0.018(4)
C25 0.066(4) 0.076(4) 0.091(4) -0.019(4) -0.003(3) 0.007(3)
C26 0.056(3) 0.063(3) 0.069(3) -0.033(3) -0.003(3) 0.001(3)
C27 0.073(3) 0.053(3) 0.051(3) -0.009(2) -0.015(3) 0.005(3)
C28 0.068(3) 0.061(3) 0.052(3) -0.016(3) -0.014(3) 0.001(3)
C29 0.059(3) 0.061(3) 0.067(3) -0.029(3) -0.013(3) 0.004(3)
C30 0.046(3) 0.058(4) 0.135(5) -0.015(4) -0.026(3) 0.004(3)
C31 0.072(4) 0.086(5) 0.174(7) 0.035(5) -0.050(5) -0.016(4)
C32 0.093(6) 0.115(7) 0.261(10) 0.059(7) -0.081(6) -0.026(5)
C33 0.052(4) 0.069(5) 0.309(12) 0.016(8) -0.059(7) -0.010(4)
C34 0.066(5) 0.107(7) 0.293(10) -0.030(8) -0.041(7) -0.017(5)
C35 0.048(4) 0.065(4) 0.225(8) -0.045(6) -0.036(5) 0.000(3)
C36 0.068(4) 0.114(6) 0.196(8) -0.112(7) -0.022(5) -0.002(4)
C37 0.074(4) 0.134(6) 0.113(5) -0.083(5) -0.013(4) -0.009(4)
C38 0.099(6) 0.205(9) 0.105(6) -0.099(7) -0.006(5) -0.018(7)
C39 0.112(6) 0.260(11) 0.068(5) -0.075(7) 0.005(4) -0.016(8)
C40 0.100(5) 0.192(8) 0.073(5) -0.003(5) -0.010(4) -0.011(5)
C41 0.080(4) 0.112(5) 0.058(4) -0.011(3) -0.016(3) -0.007(4)
C42 0.059(3) 0.088(4) 0.069(4) -0.042(3) -0.010(3) -0.001(3)

loop_
_atom_type_symbol
_atom_type_description
_atom_type_scat_dispersion_real
_atom_type_scat_dispersion_imag
_atom_type_scat_source
C C 0.0033 0.0016 'International Tables Vol C Tables 4.2.6.8 and 6.1.1.4'
H H 0.0000 0.0000 'International Tables Vol C Tables 4.2.6.8 and 6.1.1.4'
Cu Cu 0.3201 1.2651 'International Tables Vol C Tables 4.2.6.8 and 6.1.1.4'
Fe Fe 0.3463 0.8444 'International Tables Vol C Tables 4.2.6.8 and 6.1.1.4'
I I -0.4742 1.8119 'International Tables Vol C Tables 4.2.6.8 and 6.1.1.4'
O O 0.0106 0.0060 'International Tables Vol C Tables 4.2.6.8 and 6.1.1.4'
Se Se -0.0929 2.2259 'International Tables Vol C Tables 4.2.6.8 and 6.1.1.4'

loop_
_geom_angle_atom_site_label_1
_geom_angle_atom_site_label_2
_geom_angle_atom_site_label_3
_geom_angle
_geom_angle_site_symmetry_1
_geom_angle_site_symmetry_3
Cu1 I1 Cu1 64.29(2) . 2_656
C1 Se1 C11 100.7(2) . .
C1 Se1 Cu1 102.82(13) . .
C11 Se1 Cu1 102.32(14) . .
C6 Se2 C27 97.0(2) . .
C6 Se2 Cu1 105.69(14) . .
C27 Se2 Cu1 102.92(14) . .
Se2 Cu1 Se1 112.40(3) . .
Se2 Cu1 I1 109.93(3) . .
Se1 Cu1 I1 105.49(3) . .
Se2 Cu1 I1 103.24(3) . 2_656
Se1 Cu1 I1 110.27(3) . 2_656
I1 Cu1 I1 115.71(2) . 2_656
Se2 Cu1 Cu1 122.35(3) . 2_656
Se1 Cu1 Cu1 125.23(4) . 2_656
I1 Cu1 Cu1 58.30(2) . 2_656
I1 Cu1 Cu1 57.41(2) 2_656 2_656
C1 Fe1 C5 41.09(17) . .
C1 Fe1 C6 115.86(18) . .
C5 Fe1 C6 106.78(19) . .
C1 Fe1 C7 106.68(19) . .
C5 Fe1 C7 128.0(2) . .
C6 Fe1 C7 41.09(18) . .
C1 Fe1 C10 150.0(2) . .
C5 Fe1 C10 116.9(2) . .
C6 Fe1 C10 41.18(18) . .
C7 Fe1 C10 69.0(2) . .
C1 Fe1 C2 40.90(18) . .
C5 Fe1 C2 68.59(19) . .
C6 Fe1 C2 149.98(19) . .
C7 Fe1 C2 117.1(2) . .
C10 Fe1 C2 167.9(2) . .
C1 Fe1 C3 68.7(2) . .
C5 Fe1 C3 68.4(2) . .
C6 Fe1 C3 167.5(2) . .
C7 Fe1 C3 150.9(2) . .
C10 Fe1 C3 129.5(2) . .
C2 Fe1 C3 40.50(18) . .
C1 Fe1 C4 68.5(2) . .
C5 Fe1 C4 40.39(19) . .
C6 Fe1 C4 128.5(2) . .
C7 Fe1 C4 166.6(2) . .
C10 Fe1 C4 108.5(2) . .
C2 Fe1 C4 68.1(2) . .
C3 Fe1 C4 40.57(19) . .
C1 Fe1 C8 128.5(2) . .
C5 Fe1 C8 166.8(2) . .
C6 Fe1 C8 68.7(2) . .
C7 Fe1 C8 40.64(19) . .
C10 Fe1 C8 68.4(2) . .
C2 Fe1 C8 108.7(2) . .
C3 Fe1 C8 118.6(2) . .
C4 Fe1 C8 151.9(2) . .
C1 Fe1 C9 167.2(2) . .
C5 Fe1 C9 151.1(2) . .
C6 Fe1 C9 68.7(2) . .
C7 Fe1 C9 68.3(2) . .
C10 Fe1 C9 40.7(2) . .
C2 Fe1 C9 129.7(2) . .
C3 Fe1 C9 109.5(2) . .
C4 Fe1 C9 119.0(2) . .
C8 Fe1 C9 40.3(2) . .
C13 O1 C12 114.1(4) . .
C29 O2 C28 112.0(4) . .
C2 C1 C5 107.4(4) . .
C2 C1 Se1 126.5(3) . .
C5 C1 Se1 125.4(3) . .
C2 C1 Fe1 70.1(3) . .
C5 C1 Fe1 69.4(3) . .
Se1 C1 Fe1 118.2(2) . .
C3 C2 C1 108.2(4) . .
C3 C2 Fe1 69.9(3) . .
C1 C2 Fe1 69.0(3) . .
C3 C2 H2A 125.9 . .
C1 C2 H2A 125.9 . .
Fe1 C2 H2A 125.9 . .
C2 C3 C4 107.8(4) . .
C2 C3 Fe1 69.6(3) . .
C4 C3 Fe1 69.8(3) . .
C2 C3 H3A 126.1 . .
C4 C3 H3A 126.1 . .
Fe1 C3 H3A 126.1 . .
C5 C4 C3 108.3(4) . .
C5 C4 Fe1 69.0(3) . .
C3 C4 Fe1 69.7(3) . .
C5 C4 H4A 125.9 . .
C3 C4 H4A 125.9 . .
Fe1 C4 H4A 125.9 . .
C4 C5 C1 108.3(4) . .
C4 C5 Fe1 70.6(3) . .
C1 C5 Fe1 69.5(3) . .
C4 C5 H5A 125.8 . .
C1 C5 H5A 125.8 . .
Fe1 C5 H5A 125.8 . .
C7 C6 C10 107.8(4) . .
C7 C6 Se2 126.4(4) . .
C10 C6 Se2 125.7(4) . .
C7 C6 Fe1 69.8(3) . .
C10 C6 Fe1 69.8(3) . .
Se2 C6 Fe1 122.7(2) . .
C8 C7 C6 107.8(5) . .
C8 C7 Fe1 70.2(3) . .
C6 C7 Fe1 69.1(3) . .
C8 C7 H7A 126.1 . .
C6 C7 H7A 126.1 . .
Fe1 C7 H7A 126.1 . .
C9 C8 C7 108.5(5) . .
C9 C8 Fe1 70.0(3) . .
C7 C8 Fe1 69.2(3) . .
C9 C8 H8A 125.7 . .
C7 C8 H8A 125.8 . .
Fe1 C8 H8A 125.8 . .
C8 C9 C10 108.2(5) . .
C8 C9 Fe1 69.7(3) . .
C10 C9 Fe1 69.0(3) . .
C8 C9 H9A 125.9 . .
C10 C9 H9A 125.9 . .
Fe1 C9 H9A 125.9 . .
C6 C10 C9 107.7(5) . .
C6 C10 Fe1 69.1(3) . .
C9 C10 Fe1 70.3(3) . .
C6 C10 H10A 126.1 . .
C9 C10 H10A 126.2 . .
Fe1 C10 H10A 126.2 . .
C12 C11 Se1 109.7(4) . .
C12 C11 H11A 109.7 . .
Se1 C11 H11A 109.7 . .
C12 C11 H11B 109.7 . .
Se1 C11 H11B 109.7 . .
H11A C11 H11B 108.2 . .
O1 C12 C11 106.0(4) . .
O1 C12 H12A 110.5 . .
C11 C12 H12A 110.5 . .
O1 C12 H12B 110.5 . .
C11 C12 H12B 110.5 . .
H12A C12 H12B 108.7 . .
O1 C13 C14 119.2(5) . .
O1 C13 C26 118.0(5) . .
C14 C13 C26 122.8(5) . .
C13 C14 C15 122.9(6) . .
C13 C14 C19 118.2(6) . .
C15 C14 C19 118.8(6) . .
C16 C15 C14 120.6(7) . .
C16 C15 H15A 119.7 . .
C14 C15 H15A 119.7 . .
C15 C16 C17 119.3(9) . .
C15 C16 H16A 120.3 . .
C17 C16 H16A 120.3 . .
C18 C17 C16 122.3(9) . .
C18 C17 H17A 118.8 . .
C16 C17 H17A 118.8 . .
C17 C18 C19 120.7(8) . .
C17 C18 H18A 119.6 . .
C19 C18 H18A 119.6 . .
C20 C19 C18 123.3(7) . .
C20 C19 C14 118.5(6) . .
C18 C19 C14 118.2(7) . .
C21 C20 C19 122.8(6) . .
C21 C20 H20A 118.6 . .
C19 C20 H20A 118.6 . .
C20 C21 C26 119.8(6) . .
C20 C21 C22 122.4(6) . .
C26 C21 C22 117.9(6) . .
C23 C22 C21 119.5(7) . .
C23 C22 H22A 120.2 . .
C21 C22 H22A 120.2 . .
C22 C23 C24 122.6(8) . .
C22 C23 H23A 118.7 . .
C24 C23 H23A 118.7 . .
C25 C24 C23 119.7(8) . .
C25 C24 H24A 120.1 . .
C23 C24 H24A 120.1 . .
C24 C25 C26 121.2(6) . .
C24 C25 H25A 119.4 . .
C26 C25 H25A 119.4 . .
C13 C26 C25 123.2(5) . .
C13 C26 C21 117.8(5) . .
C25 C26 C21 119.0(6) . .
C28 C27 Se2 113.9(4) . .
C28 C27 H27A 108.8 . .
Se2 C27 H27A 108.8 . .
C28 C27 H27B 108.8 . .
Se2 C27 H27B 108.8 . .
H27A C27 H27B 107.7 . .
O2 C28 C27 107.7(4) . .
O2 C28 H28A 110.2 . .
C27 C28 H28A 110.2 . .
O2 C28 H28B 110.2 . .
C27 C28 H28B 110.2 . .
H28A C28 H28B 108.5 . .
C30 C29 O2 118.6(5) . .
C30 C29 C42 123.7(5) . .
O2 C29 C42 117.7(5) . .
C29 C30 C31 122.1(6) . .
C29 C30 C35 116.7(7) . .
C31 C30 C35 121.1(7) . .
C32 C31 C30 121.8(10) . .
C32 C31 H31A 119.1 . .
C30 C31 H31A 119.1 . .
C31 C32 C33 116.2(11) . .
C31 C32 H32A 121.9 . .
C33 C32 H32A 121.9 . .
C34 C33 C32 126.1(11) . .
C34 C33 H33A 117.0 . .
C32 C33 H33A 117.0 . .
C33 C34 C35 118.1(12) . .
C33 C34 H34A 121.0 . .
C35 C34 H34A 121.0 . .
C36 C35 C34 124.5(10) . .
C36 C35 C30 118.7(8) . .
C34 C35 C30 116.7(10) . .
C37 C36 C35 123.0(7) . .
C37 C36 H36A 118.5 . .
C35 C36 H36A 118.5 . .
C36 C37 C42 119.7(8) . .
C36 C37 C38 121.8(8) . .
C42 C37 C38 118.5(9) . .
C39 C38 C37 117.3(9) . .
C39 C38 H38A 121.4 . .
C37 C38 H38A 121.4 . .
C38 C39 C40 126.5(10) . .
C38 C39 H39A 116.7 . .
C40 C39 H39A 116.7 . .
C41 C40 C39 116.6(9) . .
C41 C40 H40A 121.7 . .
C39 C40 H40A 121.7 . .
C40 C41 C42 121.8(7) . .
C40 C41 H41A 119.1 . .
C42 C41 H41A 119.1 . .
C29 C42 C37 118.1(7) . .
C29 C42 C41 122.7(5) . .
C37 C42 C41 119.2(7) . .

loop_
_geom_bond_atom_site_label_1
_geom_bond_atom_site_label_2
_geom_bond_distance
_geom_bond_site_symmetry_2
I1 Cu1 2.6015(7) .
I1 Cu1 2.6269(8) 2_656
Se1 C1 1.896(4) .
Se1 C11 1.984(5) .
Se1 Cu1 2.4537(8) .
Se2 C6 1.902(5) .
Se2 C27 1.971(5) .
Se2 Cu1 2.4506(8) .
Cu1 I1 2.6269(8) 2_656
Cu1 Cu1 2.7821(12) 2_656
Fe1 C1 2.025(4) .
Fe1 C5 2.024(5) .
Fe1 C6 2.026(4) .
Fe1 C7 2.035(5) .
Fe1 C10 2.036(5) .
Fe1 C2 2.040(4) .
Fe1 C3 2.043(5) .
Fe1 C4 2.044(5) .
Fe1 C8 2.048(5) .
Fe1 C9 2.052(5) .
O1 C13 1.389(5) .
O1 C12 1.430(6) .
O2 C29 1.384(6) .
O2 C28 1.442(5) .
C1 C2 1.420(6) .
C1 C5 1.421(6) .
C2 C3 1.413(6) .
C2 H2A 0.9800 .
C3 C4 1.417(7) .
C3 H3A 0.9800 .
C4 C5 1.404(7) .
C4 H4A 0.9800 .
C5 H5A 0.9799 .
C6 C7 1.425(6) .
C6 C10 1.429(6) .
C7 C8 1.418(7) .
C7 H7A 0.9799 .
C8 C9 1.411(7) .
C8 H8A 0.9800 .
C9 C10 1.422(7) .
C9 H9A 0.9801 .
C10 H10A 0.9800 .
C11 C12 1.497(7) .
C11 H11A 0.9700 .
C11 H11B 0.9700 .
C12 H12A 0.9700 .
C12 H12B 0.9700 .
C13 C14 1.389(8) .
C13 C26 1.404(7) .
C14 C15 1.417(9) .
C14 C19 1.443(8) .
C15 C16 1.379(10) .
C15 H15A 0.9300 .
C16 C17 1.406(12) .
C16 H16A 0.9300 .
C17 C18 1.336(11) .
C17 H17A 0.9300 .
C18 C19 1.422(9) .
C18 H18A 0.9300 .
C19 C20 1.392(9) .
C20 C21 1.369(9) .
C20 H20A 0.9300 .
C21 C26 1.429(7) .
C21 C22 1.443(9) .
C22 C23 1.337(10) .
C22 H22A 0.9300 .
C23 C24 1.417(10) .
C23 H23A 0.9300 .
C24 C25 1.329(9) .
C24 H24A 0.9300 .
C25 C26 1.427(8) .
C25 H25A 0.9300 .
C27 C28 1.489(7) .
C27 H27A 0.9700 .
C27 H27B 0.9700 .
C28 H28A 0.9700 .
C28 H28B 0.9700 .
C29 C30 1.360(8) .
C29 C42 1.406(8) .
C30 C31 1.433(9) .
C30 C35 1.458(10) .
C31 C32 1.357(10) .
C31 H31A 0.9300 .
C32 C33 1.431(14) .
C32 H32A 0.9300 .
C33 C34 1.382(14) .
C33 H33A 0.9300 .
C34 C35 1.437(12) .
C34 H34A 0.9300 .
C35 C36 1.392(12) .
C36 C37 1.343(11) .
C36 H36A 0.9300 .
C37 C42 1.412(8) .
C37 C38 1.468(12) .
C38 C39 1.300(13) .
C38 H38A 0.9300 .
C39 C40 1.406(13) .
C39 H39A 0.9300 .
C40 C41 1.369(9) .
C40 H40A 0.9300 .
C41 C42 1.404(8) .
C41 H41A 0.9300 .

loop_
_geom_torsion_atom_site_label_1
_geom_torsion_atom_site_label_2
_geom_torsion_atom_site_label_3
_geom_torsion_atom_site_label_4
_geom_torsion
_geom_torsion_site_symmetry_1
_geom_torsion_site_symmetry_4
C6 Se2 Cu1 Se1 10.63(15) . .
C27 Se2 Cu1 Se1 111.83(16) . .
C6 Se2 Cu1 I1 -106.55(15) . .
C27 Se2 Cu1 I1 -5.35(16) . .
C6 Se2 Cu1 I1 129.44(15) . 2_656
C27 Se2 Cu1 I1 -129.36(16) . 2_656
C6 Se2 Cu1 Cu1 -170.96(15) . 2_656
C27 Se2 Cu1 Cu1 -69.75(16) . 2_656
C1 Se1 Cu1 Se2 39.60(14) . .
C11 Se1 Cu1 Se2 143.71(18) . .
C1 Se1 Cu1 I1 159.40(14) . .
C11 Se1 Cu1 I1 -96.49(18) . .
C1 Se1 Cu1 I1 -75.00(14) . 2_656
C11 Se1 Cu1 I1 29.11(18) . 2_656
C1 Se1 Cu1 Cu1 -138.76(14) . 2_656
C11 Se1 Cu1 Cu1 -34.65(18) . 2_656
Cu1 I1 Cu1 Se2 -116.42(4) 2_656 .
Cu1 I1 Cu1 Se1 122.17(4) 2_656 .
Cu1 I1 Cu1 I1 0.0 2_656 2_656
C11 Se1 C1 C2 106.7(4) . .
Cu1 Se1 C1 C2 -147.9(4) . .
C11 Se1 C1 C5 -84.3(4) . .
Cu1 Se1 C1 C5 21.1(4) . .
C11 Se1 C1 Fe1 -168.1(2) . .
Cu1 Se1 C1 Fe1 -62.7(2) . .
C5 Fe1 C1 C2 -118.4(4) . .
C6 Fe1 C1 C2 155.5(3) . .
C7 Fe1 C1 C2 112.3(3) . .
C10 Fe1 C1 C2 -171.0(4) . .
C3 Fe1 C1 C2 -37.2(3) . .
C4 Fe1 C1 C2 -80.9(3) . .
C8 Fe1 C1 C2 73.0(3) . .
C9 Fe1 C1 C2 47.2(10) . .
C6 Fe1 C1 C5 -86.1(3) . .
C7 Fe1 C1 C5 -129.3(3) . .
C10 Fe1 C1 C5 -52.6(5) . .
C2 Fe1 C1 C5 118.4(4) . .
C3 Fe1 C1 C5 81.2(3) . .
C4 Fe1 C1 C5 37.4(3) . .
C8 Fe1 C1 C5 -168.6(3) . .
C9 Fe1 C1 C5 165.6(9) . .
C5 Fe1 C1 Se1 120.1(4) . .
C6 Fe1 C1 Se1 33.9(3) . .
C7 Fe1 C1 Se1 -9.3(3) . .
C10 Fe1 C1 Se1 67.5(5) . .
C2 Fe1 C1 Se1 -121.6(4) . .
C3 Fe1 C1 Se1 -158.8(3) . .
C4 Fe1 C1 Se1 157.5(3) . .
C8 Fe1 C1 Se1 -48.5(3) . .
C9 Fe1 C1 Se1 -74.3(10) . .
C5 C1 C2 C3 -0.6(5) . .
Se1 C1 C2 C3 170.0(3) . .
Fe1 C1 C2 C3 59.0(3) . .
C5 C1 C2 Fe1 -59.7(3) . .
Se1 C1 C2 Fe1 111.0(3) . .
C1 Fe1 C2 C3 -119.8(4) . .
C5 Fe1 C2 C3 -81.4(3) . .
C6 Fe1 C2 C3 -168.0(4) . .
C7 Fe1 C2 C3 155.8(3) . .
C10 Fe1 C2 C3 38.2(11) . .
C4 Fe1 C2 C3 -37.8(3) . .
C8 Fe1 C2 C3 112.4(3) . .
C9 Fe1 C2 C3 72.4(4) . .
C5 Fe1 C2 C1 38.4(3) . .
C6 Fe1 C2 C1 -48.2(5) . .
C7 Fe1 C2 C1 -84.4(3) . .
C10 Fe1 C2 C1 158.0(9) . .
C3 Fe1 C2 C1 119.8(4) . .
C4 Fe1 C2 C1 82.0(3) . .
C8 Fe1 C2 C1 -127.8(3) . .
C9 Fe1 C2 C1 -167.8(3) . .
C1 C2 C3 C4 1.0(6) . .
Fe1 C2 C3 C4 59.5(4) . .
C1 C2 C3 Fe1 -58.5(3) . .
C1 Fe1 C3 C2 37.6(3) . .
C5 Fe1 C3 C2 81.9(3) . .
C6 Fe1 C3 C2 151.4(9) . .
C7 Fe1 C3 C2 -48.6(6) . .
C10 Fe1 C3 C2 -170.3(3) . .
C4 Fe1 C3 C2 119.0(4) . .
C8 Fe1 C3 C2 -85.7(3) . .
C9 Fe1 C3 C2 -128.9(3) . .
C1 Fe1 C3 C4 -81.4(3) . .
C5 Fe1 C3 C4 -37.1(3) . .
C6 Fe1 C3 C4 32.4(11) . .
C7 Fe1 C3 C4 -167.6(4) . .
C10 Fe1 C3 C4 70.6(4) . .
C2 Fe1 C3 C4 -119.0(4) . .
C8 Fe1 C3 C4 155.3(3) . .
C9 Fe1 C3 C4 112.1(3) . .
C2 C3 C4 C5 -1.1(6) . .
Fe1 C3 C4 C5 58.4(4) . .
C2 C3 C4 Fe1 -59.5(3) . .
C1 Fe1 C4 C5 -38.1(3) . .
C6 Fe1 C4 C5 68.5(4) . .
C7 Fe1 C4 C5 33.2(10) . .
C10 Fe1 C4 C5 110.1(3) . .
C2 Fe1 C4 C5 -82.2(3) . .
C3 Fe1 C4 C5 -120.0(4) . .
C8 Fe1 C4 C5 -171.3(4) . .
C9 Fe1 C4 C5 153.4(3) . .
C1 Fe1 C4 C3 81.9(3) . .
C5 Fe1 C4 C3 120.0(4) . .
C6 Fe1 C4 C3 -171.5(3) . .
C7 Fe1 C4 C3 153.2(8) . .
C10 Fe1 C4 C3 -129.9(3) . .
C2 Fe1 C4 C3 37.7(3) . .
C8 Fe1 C4 C3 -51.3(6) . .
C9 Fe1 C4 C3 -86.6(4) . .
C3 C4 C5 C1 0.7(6) . .
Fe1 C4 C5 C1 59.5(3) . .
C3 C4 C5 Fe1 -58.8(4) . .
C2 C1 C5 C4 0.0(5) . .
Se1 C1 C5 C4 -170.8(4) . .
Fe1 C1 C5 C4 -60.1(4) . .
C2 C1 C5 Fe1 60.1(3) . .
Se1 C1 C5 Fe1 -110.7(3) . .
C1 Fe1 C5 C4 119.2(4) . .
C6 Fe1 C5 C4 -130.5(3) . .
C7 Fe1 C5 C4 -170.7(3) . .
C10 Fe1 C5 C4 -87.2(3) . .
C2 Fe1 C5 C4 81.0(3) . .
C3 Fe1 C5 C4 37.3(3) . .
C8 Fe1 C5 C4 161.8(8) . .
C9 Fe1 C5 C4 -54.3(5) . .
C6 Fe1 C5 C1 110.3(3) . .
C7 Fe1 C5 C1 70.1(3) . .
C10 Fe1 C5 C1 153.6(3) . .
C2 Fe1 C5 C1 -38.2(3) . .
C3 Fe1 C5 C1 -81.9(3) . .
C4 Fe1 C5 C1 -119.2(4) . .
C8 Fe1 C5 C1 42.6(9) . .
C9 Fe1 C5 C1 -173.5(4) . .
C27 Se2 C6 C7 -66.3(4) . .
Cu1 Se2 C6 C7 39.3(4) . .
C27 Se2 C6 C10 118.4(4) . .
Cu1 Se2 C6 C10 -136.0(4) . .
C27 Se2 C6 Fe1 -154.1(3) . .
Cu1 Se2 C6 Fe1 -48.6(3) . .
C1 Fe1 C6 C7 -86.0(3) . .
C5 Fe1 C6 C7 -129.2(3) . .
C10 Fe1 C6 C7 118.8(4) . .
C2 Fe1 C6 C7 -53.1(5) . .
C3 Fe1 C6 C7 165.3(9) . .
C4 Fe1 C6 C7 -168.2(3) . .
C8 Fe1 C6 C7 37.7(3) . .
C9 Fe1 C6 C7 81.0(3) . .
C1 Fe1 C6 C10 155.2(3) . .
C5 Fe1 C6 C10 112.0(3) . .
C7 Fe1 C6 C10 -118.8(4) . .
C2 Fe1 C6 C10 -171.9(4) . .
C3 Fe1 C6 C10 46.5(11) . .
C4 Fe1 C6 C10 72.9(4) . .
C8 Fe1 C6 C10 -81.2(3) . .
C9 Fe1 C6 C10 -37.8(3) . .
C1 Fe1 C6 Se2 35.0(4) . .
C5 Fe1 C6 Se2 -8.2(3) . .
C7 Fe1 C6 Se2 121.0(4) . .
C10 Fe1 C6 Se2 -120.2(4) . .
C2 Fe1 C6 Se2 67.9(5) . .
C3 Fe1 C6 Se2 -73.7(10) . .
C4 Fe1 C6 Se2 -47.3(4) . .
C8 Fe1 C6 Se2 158.6(4) . .
C9 Fe1 C6 Se2 -158.0(4) . .
C10 C6 C7 C8 -0.1(5) . .
Se2 C6 C7 C8 -176.1(3) . .
Fe1 C6 C7 C8 -59.7(3) . .
C10 C6 C7 Fe1 59.7(3) . .
Se2 C6 C7 Fe1 -116.3(4) . .
C1 Fe1 C7 C8 -130.5(3) . .
C5 Fe1 C7 C8 -170.7(3) . .
C6 Fe1 C7 C8 119.1(4) . .
C10 Fe1 C7 C8 80.9(3) . .
C2 Fe1 C7 C8 -87.6(3) . .
C3 Fe1 C7 C8 -54.5(6) . .
C4 Fe1 C7 C8 162.6(8) . .
C9 Fe1 C7 C8 37.1(3) . .
C1 Fe1 C7 C6 110.4(3) . .
C5 Fe1 C7 C6 70.3(3) . .
C10 Fe1 C7 C6 -38.2(3) . .
C2 Fe1 C7 C6 153.3(3) . .
C3 Fe1 C7 C6 -173.5(4) . .
C4 Fe1 C7 C6 43.5(10) . .
C8 Fe1 C7 C6 -119.1(4) . .
C9 Fe1 C7 C6 -82.0(3) . .
C6 C7 C8 C9 -0.1(6) . .
Fe1 C7 C8 C9 -59.2(4) . .
C6 C7 C8 Fe1 59.1(3) . .
C1 Fe1 C8 C9 -171.4(3) . .
C5 Fe1 C8 C9 153.9(8) . .
C6 Fe1 C8 C9 81.8(3) . .
C7 Fe1 C8 C9 119.9(5) . .
C10 Fe1 C8 C9 37.4(3) . .
C2 Fe1 C8 C9 -130.0(3) . .
C3 Fe1 C8 C9 -86.9(4) . .
C4 Fe1 C8 C9 -51.6(6) . .
C1 Fe1 C8 C7 68.6(4) . .
C5 Fe1 C8 C7 34.0(10) . .
C6 Fe1 C8 C7 -38.1(3) . .
C10 Fe1 C8 C7 -82.5(3) . .
C2 Fe1 C8 C7 110.0(3) . .
C3 Fe1 C8 C7 153.2(3) . .
C4 Fe1 C8 C7 -171.5(4) . .
C9 Fe1 C8 C7 -119.9(5) . .
C7 C8 C9 C10 0.2(6) . .
Fe1 C8 C9 C10 -58.4(4) . .
C7 C8 C9 Fe1 58.7(4) . .
C1 Fe1 C9 C8 31.8(11) . .
C5 Fe1 C9 C8 -168.0(4) . .
C6 Fe1 C9 C8 -81.7(3) . .
C7 Fe1 C9 C8 -37.4(3) . .
C10 Fe1 C9 C8 -119.9(5) . .
C2 Fe1 C9 C8 70.5(4) . .
C3 Fe1 C9 C8 111.5(3) . .
C4 Fe1 C9 C8 155.1(3) . .
C1 Fe1 C9 C10 151.7(8) . .
C5 Fe1 C9 C10 -48.0(6) . .
C6 Fe1 C9 C10 38.2(3) . .
C7 Fe1 C9 C10 82.5(3) . .
C2 Fe1 C9 C10 -169.6(3) . .
C3 Fe1 C9 C10 -128.6(3) . .
C4 Fe1 C9 C10 -85.0(4) . .
C8 Fe1 C9 C10 119.9(5) . .
C7 C6 C10 C9 0.2(6) . .
Se2 C6 C10 C9 176.2(4) . .
Fe1 C6 C10 C9 59.9(4) . .
C7 C6 C10 Fe1 -59.7(3) . .
Se2 C6 C10 Fe1 116.3(4) . .
C8 C9 C10 C6 -0.3(6) . .
Fe1 C9 C10 C6 -59.1(3) . .
C8 C9 C10 Fe1 58.9(4) . .
C1 Fe1 C10 C6 -49.0(5) . .
C5 Fe1 C10 C6 -84.9(3) . .
C7 Fe1 C10 C6 38.1(3) . .
C2 Fe1 C10 C6 160.4(9) . .
C3 Fe1 C10 C6 -168.2(3) . .
C4 Fe1 C10 C6 -127.9(3) . .
C8 Fe1 C10 C6 81.8(3) . .
C9 Fe1 C10 C6 118.9(5) . .
C1 Fe1 C10 C9 -167.9(4) . .
C5 Fe1 C10 C9 156.2(3) . .
C6 Fe1 C10 C9 -118.9(5) . .
C7 Fe1 C10 C9 -80.8(4) . .
C2 Fe1 C10 C9 41.5(11) . .
C3 Fe1 C10 C9 72.9(4) . .
C4 Fe1 C10 C9 113.2(4) . .
C8 Fe1 C10 C9 -37.0(3) . .
C1 Se1 C11 C12 -84.6(4) . .
Cu1 Se1 C11 C12 169.6(4) . .
C13 O1 C12 C11 163.3(5) . .
Se1 C11 C12 O1 -176.4(4) . .
C12 O1 C13 C14 94.4(6) . .
C12 O1 C13 C26 -86.9(6) . .
O1 C13 C14 C15 1.6(9) . .
C26 C13 C14 C15 -177.0(6) . .
O1 C13 C14 C19 178.5(5) . .
C26 C13 C14 C19 -0.1(9) . .
C13 C14 C15 C16 177.3(7) . .
C19 C14 C15 C16 0.4(11) . .
C14 C15 C16 C17 1.6(14) . .
C15 C16 C17 C18 -2.7(16) . .
C16 C17 C18 C19 1.6(16) . .
C17 C18 C19 C20 -179.6(8) . .
C17 C18 C19 C14 0.5(12) . .
C13 C14 C19 C20 1.6(9) . .
C15 C14 C19 C20 178.6(6) . .
C13 C14 C19 C18 -178.5(6) . .
C15 C14 C19 C18 -1.4(10) . .
C18 C19 C20 C21 177.2(6) . .
C14 C19 C20 C21 -2.9(10) . .
C19 C20 C21 C26 2.6(10) . .
C19 C20 C21 C22 -178.7(6) . .
C20 C21 C22 C23 -178.5(7) . .
C26 C21 C22 C23 0.2(10) . .
C21 C22 C23 C24 -1.7(12) . .
C22 C23 C24 C25 1.9(12) . .
C23 C24 C25 C26 -0.6(10) . .
O1 C13 C26 C25 0.4(8) . .
C14 C13 C26 C25 179.0(5) . .
O1 C13 C26 C21 -178.9(5) . .
C14 C13 C26 C21 -0.3(8) . .
C24 C25 C26 C13 180.0(6) . .
C24 C25 C26 C21 -0.8(9) . .
C20 C21 C26 C13 -1.0(8) . .
C22 C21 C26 C13 -179.7(5) . .
C20 C21 C26 C25 179.7(5) . .
C22 C21 C26 C25 1.0(8) . .
C6 Se2 C27 C28 -70.3(4) . .
Cu1 Se2 C27 C28 -178.2(3) . .
C29 O2 C28 C27 -176.1(4) . .
Se2 C27 C28 O2 -66.4(5) . .
C28 O2 C29 C30 -95.9(5) . .
C28 O2 C29 C42 85.0(5) . .
O2 C29 C30 C31 -2.4(8) . .
C42 C29 C30 C31 176.7(5) . .
O2 C29 C30 C35 176.3(5) . .
C42 C29 C30 C35 -4.6(8) . .
C29 C30 C31 C32 -180.0(6) . .
C35 C30 C31 C32 1.3(9) . .
C30 C31 C32 C33 -1.9(10) . .
C31 C32 C33 C34 0.8(13) . .
C32 C33 C34 C35 1.0(14) . .
C33 C34 C35 C36 176.1(8) . .
C33 C34 C35 C30 -1.6(11) . .
C29 C30 C35 C36 3.9(9) . .
C31 C30 C35 C36 -177.3(6) . .
C29 C30 C35 C34 -178.2(6) . .
C31 C30 C35 C34 0.5(9) . .
C34 C35 C36 C37 -179.7(7) . .
C30 C35 C36 C37 -2.0(11) . .
C35 C36 C37 C42 0.6(11) . .
C35 C36 C37 C38 -179.8(7) . .
C36 C37 C38 C39 -177.2(9) . .
C42 C37 C38 C39 2.4(13) . .
C37 C38 C39 C40 -1.6(17) . .
C38 C39 C40 C41 0.4(15) . .
C39 C40 C41 C42 -0.1(11) . .
C30 C29 C42 C37 3.2(9) . .
O2 C29 C42 C37 -177.7(5) . .
C30 C29 C42 C41 -175.1(5) . .
O2 C29 C42 C41 4.0(8) . .
C36 C37 C42 C29 -1.0(9) . .
C38 C37 C42 C29 179.4(6) . .
C36 C37 C42 C41 177.4(6) . .
C38 C37 C42 C41 -2.3(9) . .
C40 C41 C42 C29 179.4(6) . .
C40 C41 C42 C37 1.1(9) . .
